data_7704912
loop_
_publ_author_name
'Sathiya Kamatchi, Thangavel'
'Mohamed Subarkhan, Mohamed Kasim'
'Ramesh, Rengan'
'Wang, Hangxiang'
'Ma\/lecki, Jan Grzegorz'

_publ_section_title
;
 Investigation into antiproliferative activity and apoptosis mechanism of
 new arene Ru(ii) carbazole-based hydrazone complexes.
;
_journal_issue 32
_journal_name_full 'Dalton transactions (Cambridge, England : 2003)'
_journal_page_first 11385
_journal_page_last 11395
_journal_paper_doi 10.1039/d0dt01476a
_journal_volume 49
_journal_year 2020
_chemical_formula_moiety 'C19 H16 Br N3 O'
_chemical_formula_sum 'C19 H16 Br N3 O'
_chemical_formula_weight 382.26
_space_group_crystal_system orthorhombic
_space_group_IT_number 33
_space_group_name_Hall 'P 2c -2n'
_space_group_name_H-M_alt 'P n a 21'
_atom_sites_solution_hydrogens mixed
_audit_creation_date 2018-08-09
_audit_creation_method
;
Olex2 1.2
(compiled 2018.05.29 svn.r3508 for OlexSys, GUI svn.r5506)
;
_audit_update_record
;
2018-10-09 deposited with the CCDC.	2020-07-21 downloaded from the CCDC.
;
_cell_angle_alpha 90
_cell_angle_beta 90
_cell_angle_gamma 90
_cell_formula_units_Z 8
_cell_length_a 23.856(4)
_cell_length_b 8.3192(18)
_cell_length_c 17.006(3)
_cell_measurement_reflns_used 2462
_cell_measurement_temperature 295(2)
_cell_measurement_theta_max 23.6120
_cell_measurement_theta_min 3.5320
_cell_volume 3375.1(11)
_computing_cell_refinement 'CrysAlisPro 1.171.39.46 (Rigaku OD, 2018)'
_computing_data_collection 'CrysAlisPro 1.171.39.46 (Rigaku OD, 2018)'
_computing_data_reduction 'CrysAlisPro 1.171.39.46 (Rigaku OD, 2018)'
_computing_molecular_graphics 'Olex2 (Dolomanov et al., 2009)'
_computing_publication_material 'Olex2 (Dolomanov et al., 2009)'
_computing_structure_refinement 'ShelXL (Sheldrick, 2015)'
_computing_structure_solution 'ShelXS (Sheldrick, 2008)'
_diffrn_ambient_temperature 295(2)
_diffrn_detector 'CCD plate'
_diffrn_detector_area_resol_mean 10.4015
_diffrn_detector_type Atlas
_diffrn_measured_fraction_theta_full 0.996
_diffrn_measured_fraction_theta_max 0.848
_diffrn_measurement_details
;
List of Runs (angles in degrees, time in seconds):

  # Type    Start    End  Width  t~exp~   \w     \q     \k     \f   Frames
#--------------------------------------------------------------------------
  1  \w     -2.00  62.00   1.00   14.63    --  -11.93  38.00-150.00   64
  2  \w    -45.00  34.00   1.00   14.63    --  -11.93  77.00 -60.00   79
;
_diffrn_measurement_device 'four-circle diffractometer'
_diffrn_measurement_device_type 'Xcalibur, Atlas, Gemini ultra'
_diffrn_measurement_method '\w scans'
_diffrn_orient_matrix_type 'CrysAlisPro convention (1999,Acta A55,543-557)'
_diffrn_orient_matrix_UB_11 -0.0222073000
_diffrn_orient_matrix_UB_12 0.0077251000
_diffrn_orient_matrix_UB_13 -0.0275730000
_diffrn_orient_matrix_UB_21 0.0003375000
_diffrn_orient_matrix_UB_22 -0.0843599000
_diffrn_orient_matrix_UB_23 -0.0063723000
_diffrn_orient_matrix_UB_31 -0.0198762000
_diffrn_orient_matrix_UB_32 -0.0100889000
_diffrn_orient_matrix_UB_33 0.0305517000
_diffrn_radiation_monochromator graphite
_diffrn_radiation_probe x-ray
_diffrn_radiation_type MoK\a
_diffrn_radiation_wavelength 0.71073
_diffrn_reflns_av_R_equivalents 0.0418
_diffrn_reflns_av_unetI/netI 0.0618
_diffrn_reflns_Laue_measured_fraction_full 0.996
_diffrn_reflns_Laue_measured_fraction_max 0.848
_diffrn_reflns_limit_h_max 30
_diffrn_reflns_limit_h_min -32
_diffrn_reflns_limit_k_max 11
_diffrn_reflns_limit_k_min -7
_diffrn_reflns_limit_l_max 23
_diffrn_reflns_limit_l_min -16
_diffrn_reflns_number 12148
_diffrn_reflns_point_group_measured_fraction_full 0.839
_diffrn_reflns_point_group_measured_fraction_max 0.689
_diffrn_reflns_theta_full 25.242
_diffrn_reflns_theta_max 29.464
_diffrn_reflns_theta_min 3.416
_diffrn_source 'fine-focus sealed X-ray tube'
_diffrn_source_type 'Enhance (Mo) X-ray Source'
_exptl_absorpt_coefficient_mu 2.446
_exptl_absorpt_correction_T_max 1.00000
_exptl_absorpt_correction_T_min 0.42149
_exptl_absorpt_correction_type multi-scan
_exptl_absorpt_process_details
;
CrysAlisPro 1.171.39.46 (Rigaku Oxford Diffraction, 2018)
Empirical absorption correction using spherical harmonics,
 implemented in SCALE3 ABSPACK scaling algorithm.
;
_exptl_crystal_colour 'pale yellow'
_exptl_crystal_density_diffrn 1.505
_exptl_crystal_description block
_exptl_crystal_F_000 1552
_exptl_crystal_size_max 0.42
_exptl_crystal_size_mid 0.16
_exptl_crystal_size_min 0.13
_refine_diff_density_max 0.568
_refine_diff_density_min -0.581
_refine_diff_density_rms 0.060
_refine_ls_abs_structure_details
;
 Flack x determined using 1357 quotients [(I+)-(I-)]/[(I+)+(I-)]
 (Parsons, Flack and Wagner, Acta Cryst. B69 (2013) 249-259).
;
_refine_ls_extinction_method none
_refine_ls_goodness_of_fit_ref 1.029
_refine_ls_hydrogen_treatment mixed
_refine_ls_matrix_type full
_refine_ls_number_parameters 447
_refine_ls_number_reflns 6459
_refine_ls_number_restraints 1
_refine_ls_restrained_S_all 1.029
_refine_ls_R_factor_all 0.1077
_refine_ls_R_factor_gt 0.0564
_refine_ls_shift/su_max 0.000
_refine_ls_shift/su_mean 0.000
_refine_ls_structure_factor_coef Fsqd
_refine_ls_weighting_details 'w=1/[\s^2^(Fo^2^)+(0.0646P)^2^+1.9659P] where P=(Fo^2^+2Fc^2^)/3'
_refine_ls_weighting_scheme calc
_refine_ls_wR_factor_gt 0.1281
_refine_ls_wR_factor_ref 0.1554
_reflns_Friedel_coverage 0.575
_reflns_Friedel_fraction_full 0.671
_reflns_Friedel_fraction_max 0.519
_reflns_number_gt 4033
_reflns_number_total 6459
_reflns_threshold_expression 'I > 2\s(I)'
_cod_data_source_file d0dt01476a2.cif
_cod_data_source_block c1brbh
_cod_depositor_comments 'Adding full bibliography for 7704909--7704913.cif.'
_cod_database_code 7704912
_shelxl_version_number 2014-3
_chemical_oxdiff_formula 'Br1 C19 H16 N3 O1'
_shelx_space_group_comment
;
The symmetry employed for this shelxl refinement is uniquely defined
by the following loop, which should always be used as a source of
symmetry information in preference to the above space-group names.
They are only intended as comments.
;
_reflns_odcompleteness_completeness 99.57
_reflns_odcompleteness_iscentric 1
_reflns_odcompleteness_theta 26.32
_olex2_refinement_description
;
1. Fixed Uiso
 At 1.2 times of:
  All C(H) groups, All C(H,H) groups, All C(H,H,H,H) groups, All N(H) groups
2. Others
 Sof(H9AA)=Sof(H9AB)=Sof(H11A)=Sof(H11B)=Sof(C10)=Sof(H10A)=Sof(H10B)=1-FVAR(1)
 Sof(H9BC)=Sof(H9BD)=Sof(H11C)=Sof(H11D)=Sof(C10A)=Sof(H10C)=Sof(H10D)=FVAR(1)
3.a Secondary CH2 refined with riding coordinates:
 C9(H9BC,H9BD), C9(H9AA,H9AB), C11(H11C,H11D), C11(H11A,H11B), C10(H10A,H10B),
 C10A(H10C,H10D), C28(H28A,H28B), C29(H29A,H29B), C30(H30A,H30B)
3.b Aromatic/amide H refined with riding coordinates:
 N3(H3), C3(H3A), C4(H4), C6(H6), C7(H7), C14(H14), C15(H15), C16(H16),
 C17(H17), N4(H4A), N6(H6A), C22(H22), C23(H23), C25(H25), C26(H26), C33(H33),
 C34(H34), C35(H35), C36(H36)
;
_olex2_submission_special_instructions 'No special instructions were received'
_oxdiff_exptl_absorpt_empirical_details
;
Empirical correction (ABSPACK) includes:
- Absorption correction using spherical harmonics
- Frame scaling
;
_oxdiff_exptl_absorpt_empirical_full_max 1.892
_oxdiff_exptl_absorpt_empirical_full_min 0.745

loop_
_space_group_symop_operation_xyz
'x, y, z'
'-x, -y, z+1/2'
'-x+1/2, y+1/2, z+1/2'
'x+1/2, -y+1/2, z'

loop_
_atom_site_label
_atom_site_type_symbol
_atom_site_fract_x
_atom_site_fract_y
_atom_site_fract_z
_atom_site_U_iso_or_equiv
_atom_site_adp_type
_atom_site_occupancy
_atom_site_site_symmetry_order
_atom_site_calc_flag
_atom_site_refinement_flags_posn
_atom_site_refinement_flags_adp
_atom_site_refinement_flags_occupancy
_atom_site_disorder_assembly
_atom_site_disorder_group
Br1 Br 0.32328(4) 0.15185(11) 0.27933(8) 0.0826(4) Uani 1 1 d . . . . .
O1 O 0.1719(3) 0.8524(7) 0.3269(4) 0.0627(16) Uani 1 1 d . . . . .
N1 N 0.2097(3) 0.8991(8) 0.2067(4) 0.0462(16) Uani 1 1 d . . . . .
H1 H 0.226(3) 0.852(9) 0.163(5) 0.04(2) Uiso 1 1 d . . . . .
N2 N 0.1838(2) 1.0468(8) 0.1979(4) 0.0443(16) Uani 1 1 d . . . . .
N3 N 0.1356(3) 1.3577(7) 0.1736(4) 0.0426(15) Uani 1 1 d . . . . .
H3 H 0.1228 1.3173 0.2166 0.051 Uiso 1 1 calc R . . . .
C1 C 0.2012(3) 0.8078(9) 0.2725(5) 0.0431(18) Uani 1 1 d . . . . .
C2 C 0.2319(3) 0.6509(9) 0.2724(5) 0.0401(17) Uani 1 1 d . . . . .
C3 C 0.2096(4) 0.5235(11) 0.3138(5) 0.054(2) Uani 1 1 d . . . . .
H3A H 0.1761 0.5373 0.3408 0.064 Uiso 1 1 calc R . . . .
C4 C 0.2362(4) 0.3753(11) 0.3161(5) 0.061(2) Uani 1 1 d . . . . .
H4 H 0.2204 0.2899 0.3437 0.073 Uiso 1 1 calc R . . . .
C5 C 0.2868(3) 0.3566(10) 0.2765(6) 0.0529(19) Uani 1 1 d . . . . .
C6 C 0.3089(4) 0.4795(12) 0.2341(7) 0.073(3) Uani 1 1 d . . . . .
H6 H 0.3419 0.4647 0.2059 0.088 Uiso 1 1 calc R . . . .
C7 C 0.2819(4) 0.6273(12) 0.2331(6) 0.066(3) Uani 1 1 d . . . . .
H7 H 0.2978 0.7122 0.2054 0.079 Uiso 1 1 calc R . . . .
C8 C 0.1957(3) 1.1244(10) 0.1338(5) 0.0452(19) Uani 1 1 d . . . . .
C9 C 0.2361(4) 1.0725(12) 0.0708(5) 0.061(2) Uani 1 1 d . . . . .
H9BC H 0.2160 1.0079 0.0326 0.073 Uiso 0.52(3) 1 calc R . P A 2
H9BD H 0.2645 1.0047 0.0945 0.073 Uiso 0.52(3) 1 calc R . P A 2
H9AA H 0.2341 0.9567 0.0646 0.073 Uiso 0.48(3) 1 calc R . P A 1
H9AB H 0.2740 1.0998 0.0867 0.073 Uiso 0.48(3) 1 calc R . P A 1
C11 C 0.2208(4) 1.3295(12) -0.0061(6) 0.070(3) Uani 1 1 d . . . . .
H11C H 0.2398 1.4226 -0.0279 0.084 Uiso 0.52(3) 1 calc R . P A 2
H11D H 0.1996 1.2782 -0.0478 0.084 Uiso 0.52(3) 1 calc R . P A 2
H11A H 0.2073 1.3714 -0.0559 0.084 Uiso 0.48(3) 1 calc R . P A 1
H11B H 0.2581 1.3718 0.0031 0.084 Uiso 0.48(3) 1 calc R . P A 1
C12 C 0.1820(3) 1.3806(10) 0.0596(5) 0.049(2) Uani 1 1 d . . . . .
C13 C 0.1516(3) 1.5273(10) 0.0724(5) 0.049(2) Uani 1 1 d . . . . .
C14 C 0.1448(4) 1.6716(11) 0.0310(6) 0.062(3) Uani 1 1 d . . . . .
H14 H 0.1623 1.6875 -0.0172 0.075 Uiso 1 1 calc R . . . .
C15 C 0.1116(5) 1.7885(12) 0.0634(6) 0.071(3) Uani 1 1 d . . . . .
H15 H 0.1065 1.8842 0.0361 0.085 Uiso 1 1 calc R . . . .
C16 C 0.0856(4) 1.7696(12) 0.1344(6) 0.061(3) Uani 1 1 d . . . . .
H16 H 0.0638 1.8530 0.1542 0.073 Uiso 1 1 calc R . . . .
C17 C 0.0909(3) 1.6293(10) 0.1773(6) 0.053(2) Uani 1 1 d . . . . .
H17 H 0.0733 1.6168 0.2258 0.064 Uiso 1 1 calc R . . . .
C18 C 0.1237(3) 1.5070(9) 0.1450(4) 0.0391(17) Uani 1 1 d . . . . .
C19 C 0.1719(3) 1.2818(10) 0.1215(5) 0.0421(19) Uani 1 1 d . . . . .
C10 C 0.2226(15) 1.155(3) -0.0089(14) 0.079(11) Uani 0.48(3) 1 d . . P A 1
H10A H 0.2506 1.1225 -0.0470 0.094 Uiso 0.48(3) 1 calc R . P A 1
H10B H 0.1866 1.1158 -0.0273 0.094 Uiso 0.48(3) 1 calc R . P A 1
C10A C 0.2646(11) 1.209(3) 0.0285(15) 0.075(9) Uani 0.52(3) 1 d . . P A 2
H10C H 0.2876 1.1665 -0.0137 0.090 Uiso 0.52(3) 1 calc R . P A 2
H10D H 0.2891 1.2655 0.0648 0.090 Uiso 0.52(3) 1 calc R . P A 2
Br2 Br 0.42052(5) 0.82466(13) 0.34271(8) 0.0922(4) Uani 1 1 d . . . . .
O2 O 0.5848(2) 0.1424(7) 0.3223(3) 0.0587(16) Uani 1 1 d . . . . .
N4 N 0.5346(3) 0.0889(8) 0.4304(4) 0.0433(16) Uani 1 1 d . . . . .
H4A H 0.5092 0.1213 0.4628 0.052 Uiso 1 1 calc R . . . .
N5 N 0.5612(3) -0.0569(8) 0.4436(4) 0.0423(15) Uani 1 1 d . . . . .
N6 N 0.6124(3) -0.3613(8) 0.4732(4) 0.0439(16) Uani 1 1 d . . . . .
H6A H 0.6280 -0.3198 0.4324 0.053 Uiso 1 1 calc R . . . .
C20 C 0.5477(3) 0.1798(9) 0.3685(4) 0.0396(18) Uani 1 1 d . . . . .
C21 C 0.5153(3) 0.3338(9) 0.3606(4) 0.0407(18) Uani 1 1 d . . . . .
C22 C 0.5422(3) 0.4709(9) 0.3331(5) 0.0450(18) Uani 1 1 d . . . . .
H22 H 0.5795 0.4655 0.3171 0.054 Uiso 1 1 calc R . . . .
C23 C 0.5137(4) 0.6156(10) 0.3293(5) 0.052(2) Uani 1 1 d . . . . .
H23 H 0.5327 0.7081 0.3139 0.063 Uiso 1 1 calc R . . . .
C24 C 0.4575(4) 0.6246(10) 0.3481(6) 0.059(2) Uani 1 1 d . . . . .
C25 C 0.4300(4) 0.4893(13) 0.3718(6) 0.065(3) Uani 1 1 d . . . . .
H25 H 0.3920 0.4945 0.3839 0.078 Uiso 1 1 calc R . . . .
C26 C 0.4586(4) 0.3416(11) 0.3781(6) 0.057(2) Uani 1 1 d . . . . .
H26 H 0.4395 0.2497 0.3939 0.068 Uiso 1 1 calc R . . . .
C27 C 0.5482(3) -0.1320(10) 0.5068(5) 0.0416(19) Uani 1 1 d . . . . .
C28 C 0.5063(3) -0.0801(10) 0.5700(5) 0.054(2) Uani 1 1 d . . . . .
H28A H 0.5079 0.0358 0.5760 0.065 Uiso 1 1 calc R . . . .
H28B H 0.4687 -0.1080 0.5531 0.065 Uiso 1 1 calc R . . . .
C29 C 0.5178(4) -0.1584(10) 0.6490(5) 0.054(2) Uani 1 1 d . . . . .
H29A H 0.4889 -0.1266 0.6859 0.065 Uiso 1 1 calc R . . . .
H29B H 0.5534 -0.1201 0.6690 0.065 Uiso 1 1 calc R . . . .
C30 C 0.5193(4) -0.3417(10) 0.6437(6) 0.056(2) Uani 1 1 d . . . . .
H30A H 0.5313 -0.3865 0.6936 0.067 Uiso 1 1 calc R . . . .
H30B H 0.4822 -0.3826 0.6321 0.067 Uiso 1 1 calc R . . . .
C31 C 0.5586(3) -0.3902(10) 0.5813(4) 0.0427(18) Uani 1 1 d . . . . .
C32 C 0.5891(3) -0.5365(10) 0.5700(4) 0.0431(18) Uani 1 1 d . . . . .
C33 C 0.5927(4) -0.6856(10) 0.6082(5) 0.052(2) Uani 1 1 d . . . . .
H33 H 0.5714 -0.7041 0.6531 0.062 Uiso 1 1 calc R . . . .
C34 C 0.6273(4) -0.8041(11) 0.5804(6) 0.058(2) Uani 1 1 d . . . . .
H34 H 0.6300 -0.9015 0.6069 0.070 Uiso 1 1 calc R . . . .
C35 C 0.6584(4) -0.7779(11) 0.5117(6) 0.058(2) Uani 1 1 d . . . . .
H35 H 0.6810 -0.8606 0.4929 0.070 Uiso 1 1 calc R . . . .
C36 C 0.6570(4) -0.6352(11) 0.4710(5) 0.052(2) Uani 1 1 d . . . . .
H36 H 0.6779 -0.6197 0.4255 0.063 Uiso 1 1 calc R . . . .
C37 C 0.6221(3) -0.5134(9) 0.5018(4) 0.0409(18) Uani 1 1 d . . . . .
C38 C 0.5734(3) -0.2864(10) 0.5203(5) 0.0408(19) Uani 1 1 d . . . . .

loop_
_atom_site_aniso_label
_atom_site_aniso_U_11
_atom_site_aniso_U_22
_atom_site_aniso_U_33
_atom_site_aniso_U_23
_atom_site_aniso_U_13
_atom_site_aniso_U_12
Br1 0.0813(6) 0.0536(5) 0.1129(9) 0.0113(7) -0.0136(7) 0.0140(5)
O1 0.084(4) 0.060(4) 0.045(3) 0.001(3) 0.026(3) 0.012(3)
N1 0.056(4) 0.042(4) 0.041(4) 0.003(3) 0.013(3) 0.009(3)
N2 0.049(3) 0.044(4) 0.039(4) 0.003(3) 0.006(3) 0.005(3)
N3 0.053(3) 0.037(3) 0.038(4) 0.005(3) 0.009(3) 0.009(3)
C1 0.043(4) 0.048(4) 0.039(5) 0.002(5) -0.001(4) -0.005(4)
C2 0.040(3) 0.046(4) 0.035(4) 0.004(4) 0.002(4) -0.003(3)
C3 0.060(5) 0.055(5) 0.046(5) 0.008(4) 0.009(4) -0.002(4)
C4 0.070(5) 0.049(5) 0.064(6) 0.018(4) 0.004(5) -0.008(4)
C5 0.055(4) 0.048(4) 0.056(5) 0.002(5) -0.001(5) 0.008(4)
C6 0.065(5) 0.062(6) 0.093(8) 0.019(6) 0.032(5) 0.015(5)
C7 0.060(5) 0.056(5) 0.083(7) 0.031(5) 0.022(5) 0.014(5)
C8 0.048(4) 0.044(4) 0.043(5) -0.007(4) 0.006(4) 0.003(4)
C9 0.079(6) 0.056(5) 0.048(5) 0.011(5) 0.022(5) 0.020(5)
C11 0.088(7) 0.070(7) 0.051(6) 0.017(5) 0.028(5) 0.009(6)
C12 0.057(5) 0.048(5) 0.041(5) 0.004(4) 0.009(4) -0.004(4)
C13 0.053(4) 0.044(4) 0.049(5) 0.003(4) -0.009(4) 0.002(4)
C14 0.083(6) 0.058(6) 0.045(5) 0.010(5) -0.003(5) -0.002(5)
C15 0.096(7) 0.049(5) 0.067(7) 0.017(6) -0.028(6) 0.001(6)
C16 0.072(6) 0.050(5) 0.060(7) -0.002(5) -0.005(5) 0.007(5)
C17 0.057(4) 0.042(4) 0.061(6) -0.004(5) -0.005(4) 0.004(4)
C18 0.046(4) 0.039(4) 0.032(4) 0.003(3) -0.006(3) -0.004(4)
C19 0.047(4) 0.042(4) 0.037(5) 0.002(4) 0.007(4) 0.003(4)
C10 0.11(2) 0.080(18) 0.049(14) -0.010(12) 0.030(14) 0.030(16)
C10A 0.083(16) 0.068(13) 0.074(15) 0.004(12) 0.046(14) 0.009(12)
Br2 0.1130(9) 0.0559(6) 0.1076(9) 0.0020(7) -0.0174(7) 0.0290(6)
O2 0.070(4) 0.057(4) 0.049(4) 0.010(3) 0.018(3) 0.016(3)
N4 0.055(4) 0.040(3) 0.035(4) 0.007(3) 0.011(3) 0.010(3)
N5 0.056(4) 0.036(3) 0.035(4) -0.001(3) 0.002(3) 0.010(3)
N6 0.056(4) 0.042(4) 0.033(4) 0.001(3) 0.009(3) 0.005(3)
C20 0.047(4) 0.039(4) 0.032(4) 0.000(4) -0.001(4) 0.003(4)
C21 0.051(4) 0.038(4) 0.033(5) 0.008(3) -0.002(3) 0.003(3)
C22 0.048(4) 0.046(4) 0.041(4) 0.000(4) -0.001(4) -0.006(4)
C23 0.076(5) 0.037(4) 0.044(5) 0.003(4) -0.003(4) -0.012(4)
C24 0.084(6) 0.049(5) 0.043(5) 0.006(5) -0.014(5) -0.001(5)
C25 0.054(5) 0.071(6) 0.071(7) 0.014(5) 0.008(5) 0.020(5)
C26 0.052(5) 0.051(5) 0.067(6) 0.009(4) 0.011(4) -0.003(4)
C27 0.050(4) 0.039(4) 0.036(5) 0.001(4) 0.003(4) -0.002(4)
C28 0.056(5) 0.050(5) 0.055(6) 0.003(5) 0.014(4) 0.015(4)
C29 0.066(5) 0.052(5) 0.044(5) 0.006(4) 0.022(4) 0.010(4)
C30 0.068(5) 0.045(5) 0.055(6) 0.013(4) 0.021(5) 0.004(4)
C31 0.053(4) 0.040(4) 0.035(4) 0.005(4) 0.005(4) 0.002(4)
C32 0.058(4) 0.040(4) 0.032(4) -0.003(4) -0.001(4) -0.002(4)
C33 0.063(5) 0.048(5) 0.045(5) 0.012(4) -0.008(4) -0.004(4)
C34 0.075(6) 0.040(4) 0.060(6) 0.002(5) -0.017(5) 0.003(5)
C35 0.069(5) 0.043(5) 0.063(7) -0.008(5) -0.016(5) 0.016(5)
C36 0.061(5) 0.060(6) 0.036(5) -0.008(4) -0.005(4) 0.016(4)
C37 0.054(4) 0.032(4) 0.037(4) -0.004(3) -0.007(4) 0.002(4)
C38 0.046(4) 0.038(4) 0.038(5) -0.006(4) 0.004(4) 0.005(4)

loop_
_atom_type_symbol
_atom_type_description
_atom_type_scat_dispersion_real
_atom_type_scat_dispersion_imag
_atom_type_scat_source
C C 0.0033 0.0016 'International Tables Vol C Tables 4.2.6.8 and 6.1.1.4'
H H 0.0000 0.0000 'International Tables Vol C Tables 4.2.6.8 and 6.1.1.4'
Br Br -0.2901 2.4595 'International Tables Vol C Tables 4.2.6.8 and 6.1.1.4'
N N 0.0061 0.0033 'International Tables Vol C Tables 4.2.6.8 and 6.1.1.4'
O O 0.0106 0.0060 'International Tables Vol C Tables 4.2.6.8 and 6.1.1.4'

loop_
_geom_angle_atom_site_label_1
_geom_angle_atom_site_label_2
_geom_angle_atom_site_label_3
_geom_angle
_geom_angle_site_symmetry_1
_geom_angle_site_symmetry_3
_geom_angle_publ_flag
N2 N1 H1 119(5) . . ?
C1 N1 H1 119(5) . . ?
C1 N1 N2 121.0(7) . . ?
C8 N2 N1 115.7(6) . . ?
C18 N3 H3 125.8 . . ?
C18 N3 C19 108.4(6) . . ?
C19 N3 H3 125.8 . . ?
O1 C1 N1 122.5(8) . . ?
O1 C1 C2 123.3(8) . . ?
N1 C1 C2 114.2(7) . . ?
C3 C2 C1 118.8(7) . . ?
C3 C2 C7 118.1(8) . . ?
C7 C2 C1 123.2(7) . . ?
C2 C3 H3A 119.3 . . ?
C2 C3 C4 121.5(8) . . ?
C4 C3 H3A 119.3 . . ?
C3 C4 H4 120.6 . . ?
C3 C4 C5 118.8(8) . . ?
C5 C4 H4 120.6 . . ?
C4 C5 Br1 118.9(7) . . ?
C6 C5 Br1 120.4(7) . . ?
C6 C5 C4 120.7(8) . . ?
C5 C6 H6 120.2 . . ?
C5 C6 C7 119.5(8) . . ?
C7 C6 H6 120.2 . . ?
C2 C7 C6 121.4(8) . . ?
C2 C7 H7 119.3 . . ?
C6 C7 H7 119.3 . . ?
N2 C8 C9 126.5(7) . . ?
N2 C8 C19 119.1(7) . . ?
C19 C8 C9 114.2(7) . . ?
C8 C9 H9BC 108.7 . . ?
C8 C9 H9BD 108.7 . . ?
C8 C9 H9AA 109.4 . . ?
C8 C9 H9AB 109.4 . . ?
C8 C9 C10 111.2(11) . . ?
C8 C9 C10A 114.4(10) . . ?
H9BC C9 H9BD 107.6 . . ?
H9AA C9 H9AB 108.0 . . ?
C10 C9 H9AA 109.4 . . ?
C10 C9 H9AB 109.4 . . ?
C10A C9 H9BC 108.7 . . ?
C10A C9 H9BD 108.7 . . ?
H11C C11 H11D 108.4 . . ?
H11A C11 H11B 108.3 . . ?
C12 C11 H11C 110.1 . . ?
C12 C11 H11D 110.1 . . ?
C12 C11 H11A 109.9 . . ?
C12 C11 H11B 109.9 . . ?
C12 C11 C10A 108.1(10) . . ?
C10 C11 H11A 109.9 . . ?
C10 C11 H11B 109.9 . . ?
C10 C11 C12 108.8(11) . . ?
C10A C11 H11C 110.1 . . ?
C10A C11 H11D 110.1 . . ?
C13 C12 C11 131.4(8) . . ?
C19 C12 C11 120.8(8) . . ?
C19 C12 C13 107.8(7) . . ?
C14 C13 C12 135.1(8) . . ?
C14 C13 C18 119.2(8) . . ?
C18 C13 C12 105.6(7) . . ?
C13 C14 H14 120.9 . . ?
C15 C14 C13 118.1(9) . . ?
C15 C14 H14 120.9 . . ?
C14 C15 H15 118.8 . . ?
C16 C15 C14 122.5(9) . . ?
C16 C15 H15 118.8 . . ?
C15 C16 H16 119.3 . . ?
C15 C16 C17 121.5(10) . . ?
C17 C16 H16 119.3 . . ?
C16 C17 H17 121.4 . . ?
C16 C17 C18 117.3(9) . . ?
C18 C17 H17 121.4 . . ?
N3 C18 C13 108.8(7) . . ?
N3 C18 C17 129.8(7) . . ?
C17 C18 C13 121.4(8) . . ?
N3 C19 C8 124.4(7) . . ?
C12 C19 N3 109.3(7) . . ?
C12 C19 C8 126.3(7) . . ?
C9 C10 H10A 108.6 . . ?
C9 C10 H10B 108.6 . . ?
C11 C10 C9 115(2) . . ?
C11 C10 H10A 108.6 . . ?
C11 C10 H10B 108.6 . . ?
H10A C10 H10B 107.6 . . ?
C9 C10A C11 111.2(17) . . ?
C9 C10A H10C 109.4 . . ?
C9 C10A H10D 109.4 . . ?
C11 C10A H10C 109.4 . . ?
C11 C10A H10D 109.4 . . ?
H10C C10A H10D 108.0 . . ?
N5 N4 H4A 119.5 . . ?
C20 N4 H4A 119.5 . . ?
C20 N4 N5 121.0(6) . . ?
C27 N5 N4 116.7(6) . . ?
C37 N6 H6A 125.5 . . ?
C38 N6 H6A 125.5 . . ?
C38 N6 C37 109.0(7) . . ?
O2 C20 N4 122.1(7) . . ?
O2 C20 C21 122.1(7) . . ?
N4 C20 C21 115.7(7) . . ?
C22 C21 C20 119.6(7) . . ?
C26 C21 C20 121.5(7) . . ?
C26 C21 C22 118.9(7) . . ?
C21 C22 H22 119.9 . . ?
C23 C22 C21 120.1(7) . . ?
C23 C22 H22 119.9 . . ?
C22 C23 H23 119.5 . . ?
C24 C23 C22 121.0(8) . . ?
C24 C23 H23 119.5 . . ?
C23 C24 Br2 119.4(7) . . ?
C25 C24 Br2 121.2(7) . . ?
C25 C24 C23 119.4(8) . . ?
C24 C25 H25 119.7 . . ?
C24 C25 C26 120.6(8) . . ?
C26 C25 H25 119.7 . . ?
C21 C26 C25 119.8(8) . . ?
C21 C26 H26 120.1 . . ?
C25 C26 H26 120.1 . . ?
N5 C27 C28 127.6(7) . . ?
N5 C27 C38 117.9(7) . . ?
C38 C27 C28 114.5(7) . . ?
C27 C28 H28A 109.1 . . ?
C27 C28 H28B 109.1 . . ?
H28A C28 H28B 107.8 . . ?
C29 C28 C27 112.5(6) . . ?
C29 C28 H28A 109.1 . . ?
C29 C28 H28B 109.1 . . ?
C28 C29 H29A 109.1 . . ?
C28 C29 H29B 109.1 . . ?
C28 C29 C30 112.4(7) . . ?
H29A C29 H29B 107.9 . . ?
C30 C29 H29A 109.1 . . ?
C30 C29 H29B 109.1 . . ?
C29 C30 H30A 109.8 . . ?
C29 C30 H30B 109.8 . . ?
H30A C30 H30B 108.3 . . ?
C31 C30 C29 109.3(7) . . ?
C31 C30 H30A 109.8 . . ?
C31 C30 H30B 109.8 . . ?
C32 C31 C30 130.8(7) . . ?
C38 C31 C30 121.9(7) . . ?
C38 C31 C32 107.3(7) . . ?
C33 C32 C31 136.2(8) . . ?
C33 C32 C37 117.7(7) . . ?
C37 C32 C31 106.1(7) . . ?
C32 C33 H33 119.6 . . ?
C34 C33 C32 120.9(8) . . ?
C34 C33 H33 119.6 . . ?
C33 C34 H34 120.1 . . ?
C33 C34 C35 119.7(9) . . ?
C35 C34 H34 120.1 . . ?
C34 C35 H35 118.6 . . ?
C36 C35 C34 122.7(9) . . ?
C36 C35 H35 118.6 . . ?
C35 C36 H36 121.7 . . ?
C35 C36 C37 116.6(8) . . ?
C37 C36 H36 121.7 . . ?
N6 C37 C32 108.7(7) . . ?
N6 C37 C36 128.9(8) . . ?
C36 C37 C32 122.4(7) . . ?
N6 C38 C27 126.5(8) . . ?
N6 C38 C31 108.9(7) . . ?
C31 C38 C27 124.5(7) . . ?

loop_
_geom_bond_atom_site_label_1
_geom_bond_atom_site_label_2
_geom_bond_distance
_geom_bond_site_symmetry_2
_geom_bond_publ_flag
Br1 C5 1.914(8) . ?
O1 C1 1.216(9) . ?
N1 H1 0.94(8) . ?
N1 N2 1.384(9) . ?
N1 C1 1.368(11) . ?
N2 C8 1.299(10) . ?
N3 H3 0.8600 . ?
N3 C18 1.364(9) . ?
N3 C19 1.390(10) . ?
C1 C2 1.497(10) . ?
C2 C3 1.379(11) . ?
C2 C7 1.382(11) . ?
C3 H3A 0.9300 . ?
C3 C4 1.386(12) . ?
C4 H4 0.9300 . ?
C4 C5 1.391(12) . ?
C5 C6 1.358(13) . ?
C6 H6 0.9300 . ?
C6 C7 1.389(13) . ?
C7 H7 0.9300 . ?
C8 C9 1.504(11) . ?
C8 C19 1.442(11) . ?
C9 H9BC 0.9700 . ?
C9 H9BD 0.9700 . ?
C9 H9AA 0.9700 . ?
C9 H9AB 0.9700 . ?
C9 C10 1.55(3) . ?
C9 C10A 1.51(2) . ?
C11 H11C 0.9700 . ?
C11 H11D 0.9700 . ?
C11 H11A 0.9700 . ?
C11 H11B 0.9700 . ?
C11 C12 1.512(13) . ?
C11 C10 1.45(3) . ?
C11 C10A 1.56(3) . ?
C12 C13 1.437(11) . ?
C12 C19 1.358(11) . ?
C13 C14 1.402(12) . ?
C13 C18 1.412(11) . ?
C14 H14 0.9300 . ?
C14 C15 1.371(14) . ?
C15 H15 0.9300 . ?
C15 C16 1.365(15) . ?
C16 H16 0.9300 . ?
C16 C17 1.383(13) . ?
C17 H17 0.9300 . ?
C17 C18 1.397(11) . ?
C10 H10A 0.9700 . ?
C10 H10B 0.9700 . ?
C10A H10C 0.9700 . ?
C10A H10D 0.9700 . ?
Br2 C24 1.885(9) . ?
O2 C20 1.223(9) . ?
N4 H4A 0.8600 . ?
N4 N5 1.387(8) . ?
N4 C20 1.334(9) . ?
N5 C27 1.282(9) . ?
N6 H6A 0.8600 . ?
N6 C37 1.376(9) . ?
N6 C38 1.376(10) . ?
C20 C21 1.501(10) . ?
C21 C22 1.390(10) . ?
C21 C26 1.388(11) . ?
C22 H22 0.9300 . ?
C22 C23 1.384(11) . ?
C23 H23 0.9300 . ?
C23 C24 1.381(12) . ?
C24 C25 1.364(13) . ?
C25 H25 0.9300 . ?
C25 C26 1.409(12) . ?
C26 H26 0.9300 . ?
C27 C28 1.531(11) . ?
C27 C38 1.437(11) . ?
C28 H28A 0.9700 . ?
C28 H28B 0.9700 . ?
C28 C29 1.517(12) . ?
C29 H29A 0.9700 . ?
C29 H29B 0.9700 . ?
C29 C30 1.528(11) . ?
C30 H30A 0.9700 . ?
C30 H30B 0.9700 . ?
C30 C31 1.472(11) . ?
C31 C32 1.431(11) . ?
C31 C38 1.395(12) . ?
C32 C33 1.403(11) . ?
C32 C37 1.415(10) . ?
C33 H33 0.9300 . ?
C33 C34 1.369(12) . ?
C34 H34 0.9300 . ?
C34 C35 1.401(14) . ?
C35 H35 0.9300 . ?
C35 C36 1.375(13) . ?
C36 H36 0.9300 . ?
C36 C37 1.412(11) . ?

loop_
_geom_hbond_atom_site_label_D
_geom_hbond_atom_site_label_H
_geom_hbond_atom_site_label_A
_geom_hbond_distance_DH
_geom_hbond_distance_HA
_geom_hbond_distance_DA
_geom_hbond_angle_DHA
_geom_hbond_site_symmetry_A
N3 H3 O2 0.86 2.04 2.805(8) 147.3 4_465
C3 H3A O2 0.93 2.66 3.285(10) 125.3 4_455
C17 H17 O2 0.93 2.72 3.348(11) 125.2 4_465
N6 H6A O1 0.86 2.10 2.866(8) 148.8 4
